data_1503008
loop_
_publ_author_name
'Bryan, Christopher S.'
'Lautens, Mark'

_publ_section_title
;
 A tandem catalytic approach to methyleneindenes: mechanistic insights
 into gem-dibromoolefin reactivity.
;
_journal_issue 12
_journal_name_full 'Organic letters'
_journal_page_first 2754
_journal_page_last 2757
_journal_paper_doi 10.1021/ol100844v
_journal_volume 12
_journal_year 2010
_chemical_formula_moiety 'C20 H18 O4'
_chemical_formula_sum 'C20 H18 O4'
_chemical_formula_weight 322.34
_chemical_name_systematic
; 
 ? 
;
_space_group_IT_number 2
_symmetry_cell_setting triclinic
_symmetry_space_group_name_Hall '-P 1'
_symmetry_space_group_name_H-M 'P -1'
_atom_sites_solution_hydrogens geom
_atom_sites_solution_primary direct
_atom_sites_solution_secondary difmap
_audit_creation_method SHELXL-97
_cell_angle_alpha 92.894(5)
_cell_angle_beta 93.713(5)
_cell_angle_gamma 108.481(4)
_cell_formula_units_Z 4
_cell_length_a 7.7467(6)
_cell_length_b 8.7550(7)
_cell_length_c 25.2638(17)
_cell_measurement_reflns_used 16542
_cell_measurement_temperature 150(1)
_cell_measurement_theta_max 25.1
_cell_measurement_theta_min 2.7
_cell_volume 1617.1(2)
_computing_cell_refinement 'Denzo-SMN (Otwinowski & Minor, 1997)'
_computing_data_collection 'Collect (Nonius B.V., 1997-2002)'
_computing_data_reduction Denzo-SMN
_computing_molecular_graphics 'PLATON (Spek, 2009)'
_computing_publication_material 'SHELXTL V6.1'
_computing_structure_refinement 'SHELXTL V6.1 (Sheldrick, 2008)'
_computing_structure_solution 'SIR-92 (Altomare et al., 1994)'
_diffrn_ambient_temperature 150(1)
_diffrn_detector_area_resol_mean 9
_diffrn_measured_fraction_theta_full 0.973
_diffrn_measured_fraction_theta_max 0.973
_diffrn_measurement_device_type 'Nonius KappaCCD'
_diffrn_measurement_method 'f scand and w scans with k offsets'
_diffrn_radiation_monochromator graphite
_diffrn_radiation_source 'fine-focus sealed tube'
_diffrn_radiation_type MoKa
_diffrn_radiation_wavelength 0.71073
_diffrn_reflns_av_R_equivalents 0.1018
_diffrn_reflns_limit_h_max 9
_diffrn_reflns_limit_h_min -9
_diffrn_reflns_limit_k_max 10
_diffrn_reflns_limit_k_min -10
_diffrn_reflns_limit_l_max 30
_diffrn_reflns_limit_l_min -30
_diffrn_reflns_number 16542
_diffrn_reflns_theta_full 25.08
_diffrn_reflns_theta_max 25.08
_diffrn_reflns_theta_min 2.65
_exptl_absorpt_coefficient_mu 0.092
_exptl_absorpt_correction_T_max 0.997
_exptl_absorpt_correction_T_min 0.772
_exptl_absorpt_correction_type multi-scan
_exptl_absorpt_process_details
; 
multi-scan from symmetry-related measurements 
 Sortav (Blessing 1995) 
;
_exptl_crystal_colour orange
_exptl_crystal_density_diffrn 1.324
_exptl_crystal_density_method 'not measured'
_exptl_crystal_description block
_exptl_crystal_F_000 680
_exptl_crystal_size_max 0.16
_exptl_crystal_size_mid 0.12
_exptl_crystal_size_min 0.06
_refine_diff_density_max 0.274
_refine_diff_density_min -0.296
_refine_diff_density_rms 0.052
_refine_ls_extinction_method none
_refine_ls_goodness_of_fit_ref 1.015
_refine_ls_hydrogen_treatment constr
_refine_ls_matrix_type full
_refine_ls_number_parameters 439
_refine_ls_number_reflns 5604
_refine_ls_number_restraints 0
_refine_ls_restrained_S_all 1.015
_refine_ls_R_factor_all 0.1254
_refine_ls_R_factor_gt 0.0639
_refine_ls_structure_factor_coef Fsqd
_refine_ls_weighting_details 'calc w=1[s^2^(Fo^2^)+(0.0921P)^2^] where P=(Fo^2^+2Fc^2^)3'
_refine_ls_weighting_scheme calc
_refine_ls_wR_factor_gt 0.1466
_refine_ls_wR_factor_ref 0.1809
_reflns_number_gt 3189
_reflns_number_total 5604
_reflns_threshold_expression I2s(I)
_cod_data_source_file ol100844v_si_002.cif
_cod_data_source_block k1042
_cod_depositor_comments
;
The following automatic conversions were performed:

'_symmetry_cell_setting' value 'Triclinic' changed to 'triclinic'
according to /home/saulius/struct/CIF-dictionaries/cif_core.dic
dictionary named 'cif_core.dic' version 2.4.2 from 2011-04-26.

Automatic conversion script
Id: cif_fix_values 1715 2011-07-08 13:25:40Z adriana 
;
_cod_database_code 1503008
_diffrn_reflns_av_sigmaineti 0.0910
_refine_ls_shiftsu_max 0.000
_refine_ls_shiftsu_mean 0.000

loop_
_symmetry_equiv_pos_as_xyz
'x, y, z'
'-x, -y, -z'

loop_
_atom_site_label
_atom_site_type_symbol
_atom_site_fract_x
_atom_site_fract_y
_atom_site_fract_z
_atom_site_U_iso_or_equiv
_atom_site_adp_type
_atom_site_occupancy
_atom_site_symmetry_multiplicity
_atom_site_calc_flag
_atom_site_refinement_flags
O1A O 0.4107(3) 0.2635(3) 0.63047(9) 0.0624(6) Uani 1 1 d .
O2A O 0.5871(3) 0.1667(2) 0.68406(8) 0.0530(6) Uani 1 1 d .
O3A O 0.6832(3) 0.2957(3) 0.43775(8) 0.0532(6) Uani 1 1 d .
O4A O 0.7347(3) 0.0400(3) 0.47242(7) 0.0545(6) Uani 1 1 d .
C1A C 0.8337(4) 0.5777(4) 0.61781(11) 0.0456(8) Uani 1 1 d .
C2A C 0.9311(4) 0.7328(4) 0.61198(12) 0.0488(8) Uani 1 1 d .
H2A H 0.9922 0.7701 0.5814 0.059 Uiso 1 1 calc R
C3A C 0.9295(4) 0.8361(4) 0.65961(11) 0.0463(8) Uani 1 1 d .
C4A C 1.0113(4) 0.9991(4) 0.67270(13) 0.0529(8) Uani 1 1 d .
H4AA H 1.0807 1.0672 0.6483 0.064 Uiso 1 1 calc R
C5A C 0.9895(4) 1.0615(4) 0.72286(14) 0.0579(9) Uani 1 1 d .
H5AA H 1.0441 1.1737 0.7324 0.069 Uiso 1 1 calc R
C6A C 0.8902(4) 0.9634(4) 0.75880(13) 0.0570(9) Uani 1 1 d .
H6AA H 0.8787 1.0086 0.7928 0.068 Uiso 1 1 calc R
C7A C 0.8069(4) 0.7990(4) 0.74561(12) 0.0515(8) Uani 1 1 d .
H7AA H 0.7375 0.7312 0.7701 0.062 Uiso 1 1 calc R
C8A C 0.8280(4) 0.7364(4) 0.69569(11) 0.0449(8) Uani 1 1 d .
C9A C 0.7555(4) 0.5681(4) 0.67047(11) 0.0455(8) Uani 1 1 d .
C10A C 0.6366(4) 0.4463(4) 0.69147(11) 0.0464(8) Uani 1 1 d .
H10A H 0.6147 0.4642 0.7275 0.056 Uiso 1 1 calc R
C11A C 0.5341(4) 0.2849(4) 0.66459(12) 0.0495(8) Uani 1 1 d .
C12A C 0.4993(5) 0.0056(4) 0.65808(13) 0.0588(9) Uani 1 1 d .
H12A H 0.5554 -0.0699 0.6733 0.088 Uiso 1 1 calc R
H12B H 0.5145 0.0079 0.6199 0.088 Uiso 1 1 calc R
H12C H 0.3688 -0.0296 0.6636 0.088 Uiso 1 1 calc R
C13A C 0.8136(4) 0.4369(4) 0.57997(11) 0.0467(8) Uani 1 1 d .
C14A C 0.7610(4) 0.4393(4) 0.52583(11) 0.0494(8) Uani 1 1 d .
H14A H 0.7410 0.5330 0.5131 0.059 Uiso 1 1 calc R
C15A C 0.7384(4) 0.3069(4) 0.49102(11) 0.0464(8) Uani 1 1 d .
C16A C 0.7662(4) 0.1675(4) 0.50917(12) 0.0478(8) Uani 1 1 d .
C17A C 0.8234(4) 0.1663(4) 0.56213(12) 0.0505(8) Uani 1 1 d .
H17A H 0.8477 0.0739 0.5745 0.061 Uiso 1 1 calc R
C18A C 0.8456(4) 0.3002(4) 0.59730(12) 0.0491(8) Uani 1 1 d .
H18A H 0.8833 0.2976 0.6337 0.059 Uiso 1 1 calc R
C19A C 0.6603(5) 0.4356(4) 0.41630(12) 0.0565(9) Uani 1 1 d .
H19A H 0.6232 0.4129 0.3781 0.085 Uiso 1 1 calc R
H19B H 0.7759 0.5247 0.4218 0.085 Uiso 1 1 calc R
H19C H 0.5660 0.4656 0.4342 0.085 Uiso 1 1 calc R
C20A C 0.7336(5) -0.1115(4) 0.49152(13) 0.0578(9) Uani 1 1 d .
H20A H 0.6910 -0.1962 0.4623 0.087 Uiso 1 1 calc R
H20B H 0.6516 -0.1381 0.5201 0.087 Uiso 1 1 calc R
H20C H 0.8575 -0.1041 0.5052 0.087 Uiso 1 1 calc R
O1B O 0.7850(3) 0.0255(3) 0.98407(8) 0.0618(6) Uani 1 1 d .
O2B O 0.9322(3) 0.1021(3) 0.91068(8) 0.0568(6) Uani 1 1 d .
O3B O 0.7129(3) 0.4631(3) 0.98001(8) 0.0540(6) Uani 1 1 d .
O4B O 0.9276(3) 0.6556(2) 0.92127(8) 0.0530(6) Uani 1 1 d .
C1B C 0.5261(4) 0.0261(4) 0.83608(11) 0.0479(8) Uani 1 1 d .
C2B C 0.4089(4) -0.0273(4) 0.79177(12) 0.0505(8) Uani 1 1 d .
H2B H 0.3685 0.0401 0.7691 0.061 Uiso 1 1 calc R
C3B C 0.3537(4) -0.2031(4) 0.78393(12) 0.0493(8) Uani 1 1 d .
C4B C 0.2408(4) -0.3128(4) 0.74451(12) 0.0559(9) Uani 1 1 d .
H4BA H 0.1826 -0.2763 0.7158 0.067 Uiso 1 1 calc R
C5B C 0.2148(4) -0.4757(4) 0.74775(13) 0.0589(9) Uani 1 1 d .
H5BA H 0.1379 -0.5513 0.7210 0.071 Uiso 1 1 calc R
C6B C 0.2990(4) -0.5305(4) 0.78936(12) 0.0564(9) Uani 1 1 d .
H6BA H 0.2783 -0.6430 0.7910 0.068 Uiso 1 1 calc R
C7B C 0.4137(4) -0.4220(4) 0.82879(12) 0.0510(8) Uani 1 1 d .
H7BA H 0.4728 -0.4592 0.8571 0.061 Uiso 1 1 calc R
C8B C 0.4396(4) -0.2602(4) 0.82599(11) 0.0447(7) Uani 1 1 d .
C9B C 0.5557(4) -0.1162(4) 0.85992(11) 0.0465(8) Uani 1 1 d .
C10B C 0.6690(4) -0.1243(4) 0.90159(11) 0.0489(8) Uani 1 1 d .
H10B H 0.6660 -0.2301 0.9095 0.059 Uiso 1 1 calc R
C11B C 0.7981(4) 0.0094(4) 0.93693(13) 0.0496(8) Uani 1 1 d .
C12B C 1.0676(5) 0.2353(4) 0.94269(14) 0.0685(10) Uani 1 1 d .
H12D H 1.1520 0.3026 0.9195 0.103 Uiso 1 1 calc R
H12E H 1.1359 0.1919 0.9686 0.103 Uiso 1 1 calc R
H12F H 1.0056 0.3006 0.9615 0.103 Uiso 1 1 calc R
C13B C 0.6200(4) 0.1955(4) 0.85539(12) 0.0485(8) Uani 1 1 d .
C14B C 0.6080(4) 0.2492(4) 0.90858(12) 0.0492(8) Uani 1 1 d .
H14B H 0.5285 0.1791 0.9305 0.059 Uiso 1 1 calc R
C15B C 0.7113(4) 0.4027(4) 0.92847(11) 0.0467(8) Uani 1 1 d .
C16B C 0.8264(4) 0.5082(4) 0.89648(12) 0.0474(8) Uani 1 1 d .
C17B C 0.8347(4) 0.4594(4) 0.84414(12) 0.0510(8) Uani 1 1 d .
H17B H 0.9108 0.5315 0.8220 0.061 Uiso 1 1 calc R
C18B C 0.7306(4) 0.3034(4) 0.82388(12) 0.0501(8) Uani 1 1 d .
H18B H 0.7360 0.2709 0.7877 0.060 Uiso 1 1 calc R
C19B C 0.6133(5) 0.3518(4) 1.01534(13) 0.0597(9) Uani 1 1 d .
H19D H 0.6329 0.4046 1.0514 0.090 Uiso 1 1 calc R
H19E H 0.6559 0.2577 1.0154 0.090 Uiso 1 1 calc R
H19F H 0.4828 0.3170 1.0035 0.090 Uiso 1 1 calc R
C20B C 1.0568(4) 0.7631(4) 0.89154(13) 0.0569(9) Uani 1 1 d .
H20D H 1.1258 0.8600 0.9144 0.085 Uiso 1 1 calc R
H20E H 0.9927 0.7938 0.8613 0.085 Uiso 1 1 calc R
H20F H 1.1411 0.7096 0.8785 0.085 Uiso 1 1 calc R

loop_
_atom_site_aniso_label
_atom_site_aniso_U_11
_atom_site_aniso_U_22
_atom_site_aniso_U_33
_atom_site_aniso_U_23
_atom_site_aniso_U_13
_atom_site_aniso_U_12
O1A 0.0559(14) 0.0595(15) 0.0647(14) 0.0023(12) -0.0139(12) 0.0127(12)
O2A 0.0591(13) 0.0465(13) 0.0516(12) 0.0042(11) -0.0014(10) 0.0155(11)
O3A 0.0629(14) 0.0579(14) 0.0409(12) 0.0026(11) -0.0025(10) 0.0241(11)
O4A 0.0680(14) 0.0510(14) 0.0466(12) 0.0010(11) -0.0017(10) 0.0240(11)
C1A 0.0407(16) 0.049(2) 0.0463(17) 0.0031(15) -0.0004(14) 0.0137(15)
C2A 0.0443(17) 0.060(2) 0.0439(17) 0.0106(16) 0.0002(14) 0.0186(16)
C3A 0.0394(16) 0.050(2) 0.0478(18) 0.0015(16) -0.0050(14) 0.0131(15)
C4A 0.0469(18) 0.050(2) 0.058(2) 0.0053(17) -0.0105(15) 0.0115(16)
C5A 0.055(2) 0.048(2) 0.064(2) -0.0018(18) -0.0186(18) 0.0129(17)
C6A 0.057(2) 0.056(2) 0.057(2) -0.0066(18) -0.0088(17) 0.0207(18)
C7A 0.0496(18) 0.057(2) 0.0490(18) 0.0041(16) 0.0025(15) 0.0194(17)
C8A 0.0406(17) 0.0493(19) 0.0469(18) 0.0033(16) -0.0050(14) 0.0191(15)
C9A 0.0428(17) 0.0496(19) 0.0443(17) 0.0044(15) -0.0019(14) 0.0161(15)
C10A 0.0467(17) 0.050(2) 0.0397(16) 0.0008(15) -0.0030(14) 0.0139(16)
C11A 0.0500(19) 0.050(2) 0.0467(18) 0.0060(16) 0.0051(16) 0.0131(16)
C12A 0.062(2) 0.050(2) 0.062(2) 0.0001(17) 0.0012(17) 0.0146(17)
C13A 0.0434(17) 0.052(2) 0.0437(17) 0.0031(15) 0.0041(14) 0.0136(15)
C14A 0.0475(18) 0.057(2) 0.0464(18) 0.0062(16) 0.0055(14) 0.0199(16)
C15A 0.0454(17) 0.054(2) 0.0391(17) 0.0024(15) 0.0012(13) 0.0159(15)
C16A 0.0486(18) 0.051(2) 0.0444(18) -0.0019(16) 0.0007(14) 0.0182(15)
C17A 0.0505(18) 0.056(2) 0.0481(18) 0.0077(16) 0.0012(15) 0.0215(16)
C18A 0.0511(19) 0.056(2) 0.0414(17) 0.0036(16) 0.0006(14) 0.0196(16)
C19A 0.066(2) 0.060(2) 0.0469(18) 0.0074(17) -0.0017(16) 0.0250(18)
C20A 0.065(2) 0.049(2) 0.058(2) -0.0004(17) -0.0040(17) 0.0171(17)
O1B 0.0658(15) 0.0754(17) 0.0451(13) -0.0015(12) -0.0087(11) 0.0275(13)
O2B 0.0488(13) 0.0587(14) 0.0580(13) -0.0001(12) -0.0078(11) 0.0135(11)
O3B 0.0553(13) 0.0579(14) 0.0461(12) 0.0001(11) 0.0038(10) 0.0149(11)
O4B 0.0511(12) 0.0533(14) 0.0522(12) 0.0017(11) 0.0018(10) 0.0142(11)
C1B 0.0440(17) 0.056(2) 0.0435(17) 0.0047(16) 0.0014(14) 0.0163(16)
C2B 0.0475(18) 0.057(2) 0.0502(18) 0.0110(16) -0.0013(15) 0.0214(16)
C3B 0.0415(17) 0.060(2) 0.0473(18) 0.0074(16) 0.0022(15) 0.0179(16)
C4B 0.0516(19) 0.066(2) 0.0458(18) 0.0067(17) -0.0086(15) 0.0141(17)
C5B 0.054(2) 0.058(2) 0.055(2) -0.0002(18) -0.0095(16) 0.0076(17)
C6B 0.052(2) 0.057(2) 0.057(2) 0.0001(17) -0.0020(17) 0.0148(17)
C7B 0.0459(18) 0.059(2) 0.0455(17) 0.0054(16) 0.0003(14) 0.0139(16)
C8B 0.0381(16) 0.050(2) 0.0438(17) 0.0052(15) -0.0006(13) 0.0123(15)
C9B 0.0440(17) 0.052(2) 0.0427(17) -0.0001(15) 0.0035(14) 0.0143(15)
C10B 0.0492(18) 0.053(2) 0.0448(17) 0.0029(15) -0.0011(15) 0.0176(16)
C11B 0.053(2) 0.055(2) 0.0444(19) 0.0024(17) -0.0082(16) 0.0254(17)
C12B 0.059(2) 0.060(2) 0.075(2) -0.0007(19) -0.0220(19) 0.0079(18)
C13B 0.0482(18) 0.054(2) 0.0442(18) 0.0030(16) -0.0062(15) 0.0197(16)
C14B 0.0499(18) 0.050(2) 0.0508(18) 0.0051(16) -0.0013(15) 0.0204(16)
C15B 0.0464(17) 0.058(2) 0.0382(16) 0.0018(16) 0.0010(14) 0.0205(16)
C16B 0.0443(17) 0.048(2) 0.0512(19) -0.0004(17) -0.0027(15) 0.0193(15)
C17B 0.0518(19) 0.057(2) 0.0466(18) 0.0088(16) 0.0043(15) 0.0210(17)
C18B 0.0555(19) 0.055(2) 0.0420(17) 0.0061(16) -0.0028(15) 0.0218(17)
C19B 0.064(2) 0.063(2) 0.0464(18) 0.0025(17) 0.0046(16) 0.0130(18)
C20B 0.0525(19) 0.057(2) 0.057(2) 0.0066(17) 0.0057(16) 0.0120(17)

loop_
_atom_type_symbol
_atom_type_description
_atom_type_scat_dispersion_real
_atom_type_scat_dispersion_imag
_atom_type_scat_source
C C 0.0033 0.0016 'International Tables Vol C Tables 4.2.6.8 and 6.1.1.4'
H H 0.0000 0.0000 'International Tables Vol C Tables 4.2.6.8 and 6.1.1.4'
O O 0.0106 0.0060 'International Tables Vol C Tables 4.2.6.8 and 6.1.1.4'

loop_
_geom_angle_atom_site_label_1
_geom_angle_atom_site_label_2
_geom_angle_atom_site_label_3
_geom_angle
C11A O2A C12A 116.2(2)
C15A O3A C19A 117.3(2)
C16A O4A C20A 117.5(2)
C2A C1A C13A 126.4(3)
C2A C1A C9A 108.8(3)
C13A C1A C9A 124.7(3)
C1A C2A C3A 110.5(3)
C4A C3A C8A 120.7(3)
C4A C3A C2A 131.9(3)
C8A C3A C2A 107.4(3)
C3A C4A C5A 118.2(3)
C6A C5A C4A 121.4(3)
C5A C6A C7A 120.6(3)
C8A C7A C6A 118.3(3)
C7A C8A C3A 120.9(3)
C7A C8A C9A 130.5(3)
C3A C8A C9A 108.6(3)
C10A C9A C8A 124.3(3)
C10A C9A C1A 130.9(3)
C8A C9A C1A 104.6(3)
C9A C10A C11A 126.9(3)
O1A C11A O2A 124.0(3)
O1A C11A C10A 123.1(3)
O2A C11A C10A 112.8(3)
C18A C13A C14A 118.6(3)
C18A C13A C1A 120.6(3)
C14A C13A C1A 120.8(3)
C15A C14A C13A 120.6(3)
O3A C15A C14A 125.0(3)
O3A C15A C16A 114.5(3)
C14A C15A C16A 120.4(3)
O4A C16A C17A 124.2(3)
O4A C16A C15A 116.6(3)
C17A C16A C15A 119.2(3)
C16A C17A C18A 120.2(3)
C13A C18A C17A 120.9(3)
C11B O2B C12B 115.5(3)
C15B O3B C19B 116.4(2)
C16B O4B C20B 117.5(2)
C2B C1B C13B 126.6(3)
C2B C1B C9B 108.1(3)
C13B C1B C9B 125.1(2)
C1B C2B C3B 110.4(3)
C4B C3B C8B 119.5(3)
C4B C3B C2B 132.3(3)
C8B C3B C2B 108.3(3)
C5B C4B C3B 118.9(3)
C4B C5B C6B 121.1(3)
C5B C6B C7B 120.5(3)
C8B C7B C6B 118.7(3)
C7B C8B C3B 121.2(3)
C7B C8B C9B 131.8(3)
C3B C8B C9B 107.0(3)
C10B C9B C8B 123.3(3)
C10B C9B C1B 130.3(3)
C8B C9B C1B 106.2(2)
C9B C10B C11B 128.8(3)
O1B C11B O2B 125.2(3)
O1B C11B C10B 122.8(3)
O2B C11B C10B 111.9(3)
C18B C13B C14B 118.3(3)
C18B C13B C1B 121.5(3)
C14B C13B C1B 120.1(3)
C15B C14B C13B 120.2(3)
C14B C15B O3B 124.1(3)
C14B C15B C16B 120.6(3)
O3B C15B C16B 115.2(3)
O4B C16B C17B 124.9(3)
O4B C16B C15B 115.3(3)
C17B C16B C15B 119.8(3)
C16B C17B C18B 119.8(3)
C13B C18B C17B 121.3(3)

loop_
_geom_bond_atom_site_label_1
_geom_bond_atom_site_label_2
_geom_bond_distance
O1A C11A 1.206(3)
O2A C11A 1.334(4)
O2A C12A 1.457(3)
O3A C15A 1.375(3)
O3A C19A 1.420(4)
O4A C16A 1.364(3)
O4A C20A 1.432(4)
C1A C2A 1.349(4)
C1A C13A 1.482(4)
C1A C9A 1.492(4)
C2A C3A 1.471(4)
C3A C4A 1.379(4)
C3A C8A 1.396(4)
C4A C5A 1.396(4)
C5A C6A 1.379(5)
C6A C7A 1.391(4)
C7A C8A 1.390(4)
C8A C9A 1.492(4)
C9A C10A 1.329(4)
C10A C11A 1.486(4)
C13A C18A 1.383(4)
C13A C14A 1.405(4)
C14A C15A 1.377(4)
C15A C16A 1.399(4)
C16A C17A 1.384(4)
C17A C18A 1.393(4)
O1B C11B 1.207(3)
O2B C11B 1.337(4)
O2B C12B 1.460(3)
O3B C15B 1.378(3)
O3B C19B 1.429(4)
O4B C16B 1.373(3)
O4B C20B 1.422(4)
C1B C2B 1.358(4)
C1B C13B 1.471(4)
C1B C9B 1.485(4)
C2B C3B 1.460(4)
C3B C4B 1.392(4)
C3B C8B 1.412(4)
C4B C5B 1.383(5)
C5B C6B 1.386(4)
C6B C7B 1.393(4)
C7B C8B 1.373(4)
C8B C9B 1.485(4)
C9B C10B 1.346(4)
C10B C11B 1.485(4)
C13B C18B 1.383(4)
C13B C14B 1.420(4)
C14B C15B 1.377(4)
C15B C16B 1.396(4)
C16B C17B 1.381(4)
C17B C18B 1.398(4)
